data_2237500
loop_
_publ_author_name
'Prasath, R.'
'Bhavana, P.'
'Ng, Seik Weng'
'Tiekink, Edward R. T.'

_publ_section_title
;
 (2<i>E</i>)-1-(2,4-Dimethylquinolin-3-yl)-3-phenylprop-2-en-1-one
;
_journal_coeditor_code HG5294
_journal_issue 3
_journal_name_full 'Acta Crystallographica Section E'
_journal_page_first o428
_journal_page_last o429
_journal_paper_doi 10.1107/S1600536813004765
_journal_volume 69
_journal_year 2013
_chemical_formula_iupac 'C20 H17 N O'
_chemical_formula_moiety 'C20 H17 N O'
_chemical_formula_sum 'C20 H17 N O'
_chemical_formula_weight 287.35
_chemical_name_systematic
;
(2<i>E</i>)-1-(2,4-Dimethylquinolin-3-yl)-3-phenylprop-2-en-1-one
;
_space_group_IT_number 2
_symmetry_cell_setting triclinic
_symmetry_space_group_name_Hall '-P 1'
_symmetry_space_group_name_H-M 'P -1'
_atom_sites_solution_hydrogens geom
_atom_sites_solution_primary direct
_atom_sites_solution_secondary difmap
_audit_creation_method SHELXL-97
_cell_angle_alpha 96.176(6)
_cell_angle_beta 112.900(8)
_cell_angle_gamma 96.533(6)
_cell_formula_units_Z 4
_cell_length_a 11.1295(9)
_cell_length_b 11.5764(8)
_cell_length_c 13.3989(11)
_cell_measurement_reflns_used 2234
_cell_measurement_temperature 295(2)
_cell_measurement_theta_max 27.5020
_cell_measurement_theta_min 2.9132
_cell_volume 1558.0(2)
_computing_cell_refinement 'CrysAlis PRO (Agilent, 2011)'
_computing_data_collection 'CrysAlis PRO (Agilent, 2011)'
_computing_data_reduction 'CrysAlis PRO (Agilent, 2011)'
_computing_molecular_graphics
;
ORTEP-3 for Windows (Farrugia, 2012), <i>QMol</i> (Gans & Shalloway,
2001)
and DIAMOND (Brandenburg, 2006)
;
_computing_publication_material 'publCIF (Westrip, 2010)'
_computing_structure_refinement 'SHELXL97 (Sheldrick, 2008)'
_computing_structure_solution 'SHELXS97 (Sheldrick, 2008)'
_diffrn_ambient_temperature 295(2)
_diffrn_detector_area_resol_mean 10.4041
_diffrn_measured_fraction_theta_full 0.998
_diffrn_measured_fraction_theta_max 0.998
_diffrn_measurement_device_type 'Agilent SuperNova Dual diffractometer with an Atlas detector'
_diffrn_measurement_method '\w scan'
_diffrn_radiation_monochromator Mirror
_diffrn_radiation_source 'SuperNova (Mo) X-ray Source'
_diffrn_radiation_type MoK\a
_diffrn_radiation_wavelength 0.71073
_diffrn_reflns_av_R_equivalents 0.0305
_diffrn_reflns_av_sigmaI/netI 0.0574
_diffrn_reflns_limit_h_max 12
_diffrn_reflns_limit_h_min -14
_diffrn_reflns_limit_k_max 15
_diffrn_reflns_limit_k_min -15
_diffrn_reflns_limit_l_max 17
_diffrn_reflns_limit_l_min -17
_diffrn_reflns_number 14138
_diffrn_reflns_theta_full 27.56
_diffrn_reflns_theta_max 27.56
_diffrn_reflns_theta_min 2.92
_diffrn_standards_decay_% 0
_diffrn_standards_interval_count 0
_diffrn_standards_interval_time 0
_diffrn_standards_number 0
_exptl_absorpt_coefficient_mu 0.075
_exptl_absorpt_correction_T_max 1.0000
_exptl_absorpt_correction_T_min 0.76391
_exptl_absorpt_correction_type multi-scan
_exptl_absorpt_process_details '(CrysAlis PRO; Agilent, 2011)'
_exptl_crystal_colour colourless
_exptl_crystal_density_diffrn 1.225
_exptl_crystal_density_method 'not measured'
_exptl_crystal_description prism
_exptl_crystal_F_000 608
_exptl_crystal_size_max 0.30
_exptl_crystal_size_mid 0.20
_exptl_crystal_size_min 0.10
_refine_diff_density_max 0.142
_refine_diff_density_min -0.159
_refine_ls_extinction_method none
_refine_ls_goodness_of_fit_ref 1.046
_refine_ls_hydrogen_treatment constr
_refine_ls_matrix_type full
_refine_ls_number_parameters 401
_refine_ls_number_reflns 7191
_refine_ls_number_restraints 0
_refine_ls_restrained_S_all 1.046
_refine_ls_R_factor_all 0.1400
_refine_ls_R_factor_gt 0.0656
_refine_ls_shift/su_max 0.001
_refine_ls_shift/su_mean 0.000
_refine_ls_structure_factor_coef Fsqd
_refine_ls_weighting_details 'calc w=1/[\s^2^(Fo^2^)+(0.0564P)^2^+0.2605P] where P=(Fo^2^+2Fc^2^)/3'
_refine_ls_weighting_scheme calc
_refine_ls_wR_factor_gt 0.1478
_refine_ls_wR_factor_ref 0.1895
_reflns_number_gt 3395
_reflns_number_total 7191
_reflns_threshold_expression I>2\s(I)
_cod_data_source_file hg5294.cif
_cod_data_source_block I
_cod_database_code 2237500
_cod_database_fobs_code 2237500

loop_
_symmetry_equiv_pos_as_xyz
'x, y, z'
'-x, -y, -z'

loop_
_atom_site_type_symbol
_atom_site_label
_atom_site_fract_x
_atom_site_fract_y
_atom_site_fract_z
_atom_site_U_iso_or_equiv
_atom_site_adp_type
_atom_site_calc_flag
_atom_site_refinement_flags
_atom_site_occupancy
_atom_site_symmetry_multiplicity
O O1 0.2858(2) 0.45826(19) 0.85864(17) 0.0966(7) Uani d . 1 1
O O2 0.5540(2) 1.20890(18) 0.82791(16) 0.0943(7) Uani d . 1 1
N N1 0.1744(2) 0.77004(18) 0.71898(16) 0.0621(5) Uani d . 1 1
N N2 0.5102(2) 0.83929(19) 0.69801(17) 0.0668(6) Uani d . 1 1
C C1 0.1282(2) 0.7394(2) 0.60732(19) 0.0551(6) Uani d . 1 1
C C2 0.0550(3) 0.8160(2) 0.5418(2) 0.0696(7) Uani d . 1 1
H H2 0.0401 0.8844 0.5752 0.084 Uiso calc R 1 1
C C3 0.0063(3) 0.7909(3) 0.4306(2) 0.0789(8) Uani d . 1 1
H H3 -0.0406 0.8426 0.3884 0.095 Uiso calc R 1 1
C C4 0.0262(3) 0.6876(3) 0.3792(2) 0.0818(9) Uani d . 1 1
H H4 -0.0089 0.6703 0.3029 0.098 Uiso calc R 1 1
C C5 0.0965(3) 0.6123(3) 0.4400(2) 0.0710(7) Uani d . 1 1
H H5 0.1095 0.5442 0.4048 0.085 Uiso calc R 1 1
C C6 0.1501(2) 0.6361(2) 0.55593(18) 0.0543(6) Uani d . 1 1
C C7 0.2529(3) 0.4502(2) 0.5729(2) 0.0774(8) Uani d . 1 1
H H7A 0.2966 0.4060 0.6292 0.116 Uiso calc R 1 1
H H7B 0.3085 0.4704 0.5355 0.116 Uiso calc R 1 1
H H7C 0.1708 0.4034 0.5213 0.116 Uiso calc R 1 1
C C8 0.2260(2) 0.5615(2) 0.62422(19) 0.0555(6) Uani d . 1 1
C C9 0.2710(2) 0.5937(2) 0.73606(19) 0.0567(6) Uani d . 1 1
C C10 0.2425(2) 0.6994(2) 0.78072(19) 0.0607(6) Uani d . 1 1
C C11 0.2909(3) 0.7357(3) 0.9032(2) 0.0895(10) Uani d . 1 1
H H11A 0.2705 0.8123 0.9186 0.134 Uiso calc R 1 1
H H11B 0.3849 0.7385 0.9372 0.134 Uiso calc R 1 1
H H11C 0.2480 0.6796 0.9318 0.134 Uiso calc R 1 1
C C12 0.3442(3) 0.5159(2) 0.8141(2) 0.0686(7) Uani d . 1 1
C C13 0.4819(3) 0.5084(2) 0.8351(2) 0.0721(8) Uani d . 1 1
H H13 0.5203 0.4516 0.8752 0.086 Uiso calc R 1 1
C C14 0.5556(2) 0.5778(2) 0.80014(18) 0.0606(6) Uani d . 1 1
H H14 0.5168 0.6371 0.7644 0.073 Uiso calc R 1 1
C C15 0.6909(2) 0.5715(2) 0.81151(18) 0.0591(6) Uani d . 1 1
C C16 0.7526(3) 0.6520(2) 0.7698(2) 0.0729(7) Uani d . 1 1
H H16 0.7095 0.7120 0.7392 0.088 Uiso calc R 1 1
C C17 0.8772(3) 0.6449(3) 0.7728(2) 0.0861(9) Uani d . 1 1
H H17 0.9166 0.6993 0.7437 0.103 Uiso calc R 1 1
C C18 0.9427(3) 0.5574(3) 0.8188(3) 0.0898(10) Uani d . 1 1
H H18 1.0267 0.5525 0.8213 0.108 Uiso calc R 1 1
C C19 0.8834(3) 0.4780(3) 0.8606(2) 0.0908(10) Uani d . 1 1
H H19 0.9275 0.4187 0.8916 0.109 Uiso calc R 1 1
C C20 0.7590(3) 0.4839(3) 0.8577(2) 0.0779(8) Uani d . 1 1
H H20 0.7205 0.4288 0.8869 0.093 Uiso calc R 1 1
C C21 0.4459(2) 0.8296(2) 0.5867(2) 0.0631(7) Uani d . 1 1
C C22 0.4524(3) 0.7285(3) 0.5211(2) 0.0821(9) Uani d . 1 1
H H22 0.4984 0.6713 0.5546 0.099 Uiso calc R 1 1
C C23 0.3929(3) 0.7139(3) 0.4106(3) 0.0962(11) Uani d . 1 1
H H23 0.3986 0.6470 0.3686 0.115 Uiso calc R 1 1
C C24 0.3232(3) 0.7981(4) 0.3590(2) 0.0924(11) Uani d . 1 1
H H24 0.2823 0.7872 0.2827 0.111 Uiso calc R 1 1
C C25 0.3142(3) 0.8969(3) 0.4195(2) 0.0792(9) Uani d . 1 1
H H25 0.2675 0.9527 0.3838 0.095 Uiso calc R 1 1
C C26 0.3752(2) 0.9158(2) 0.53583(18) 0.0595(7) Uani d . 1 1
C C27 0.2962(3) 1.1107(3) 0.5540(2) 0.0836(9) Uani d . 1 1
H H27A 0.3050 1.1732 0.6109 0.125 Uiso calc R 1 1
H H27B 0.2044 1.0772 0.5136 0.125 Uiso calc R 1 1
H H27C 0.3312 1.1415 0.5053 0.125 Uiso calc R 1 1
C C28 0.3719(2) 1.0167(2) 0.60481(19) 0.0591(6) Uani d . 1 1
C C29 0.4386(2) 1.0258(2) 0.71629(18) 0.0569(6) Uani d . 1 1
C C30 0.5075(3) 0.9341(2) 0.76044(19) 0.0629(7) Uani d . 1 1
C C31 0.5793(3) 0.9411(3) 0.8827(2) 0.0888(9) Uani d . 1 1
H H31A 0.6148 0.8701 0.8980 0.133 Uiso calc R 1 1
H H31B 0.5188 0.9504 0.9169 0.133 Uiso calc R 1 1
H H31C 0.6502 1.0074 0.9113 0.133 Uiso calc R 1 1
C C32 0.4519(3) 1.1361(2) 0.7940(2) 0.0674(7) Uani d . 1 1
C C33 0.3464(3) 1.1558(2) 0.8286(2) 0.0712(7) Uani d . 1 1
H H33 0.3522 1.2301 0.8660 0.085 Uiso calc R 1 1
C C34 0.2431(3) 1.0756(2) 0.81075(18) 0.0612(6) Uani d . 1 1
H H34 0.2377 1.0022 0.7720 0.073 Uiso calc R 1 1
C C35 0.1350(3) 1.0909(2) 0.84622(18) 0.0606(6) Uani d . 1 1
C C36 0.0303(3) 0.9987(3) 0.8156(2) 0.0750(8) Uani d . 1 1
H H36 0.0306 0.9286 0.7749 0.090 Uiso calc R 1 1
C C37 -0.0747(3) 1.0094(3) 0.8446(3) 0.0931(10) Uani d . 1 1
H H37 -0.1458 0.9477 0.8215 0.112 Uiso calc R 1 1
C C38 -0.0734(4) 1.1121(3) 0.9081(3) 0.0946(10) Uani d . 1 1
H H38 -0.1433 1.1195 0.9286 0.114 Uiso calc R 1 1
C C39 0.0312(4) 1.2033(3) 0.9408(2) 0.0876(9) Uani d . 1 1
H H39 0.0323 1.2722 0.9840 0.105 Uiso calc R 1 1
C C40 0.1341(3) 1.1932(2) 0.9103(2) 0.0736(8) Uani d . 1 1
H H40 0.2042 1.2557 0.9327 0.088 Uiso calc R 1 1

loop_
_atom_site_aniso_label
_atom_site_aniso_U_11
_atom_site_aniso_U_22
_atom_site_aniso_U_33
_atom_site_aniso_U_12
_atom_site_aniso_U_13
_atom_site_aniso_U_23
O1 0.0916(14) 0.0927(16) 0.1211(16) 0.0181(12) 0.0506(13) 0.0510(13)
O2 0.1028(15) 0.0754(14) 0.1009(14) -0.0096(12) 0.0510(12) -0.0128(11)
N1 0.0681(13) 0.0553(13) 0.0597(12) 0.0130(10) 0.0248(10) -0.0013(10)
N2 0.0763(14) 0.0619(14) 0.0660(13) 0.0166(11) 0.0325(11) 0.0076(10)
C1 0.0521(13) 0.0514(14) 0.0623(14) 0.0077(11) 0.0249(12) 0.0058(11)
C2 0.0700(17) 0.0669(18) 0.0777(18) 0.0212(14) 0.0328(14) 0.0148(14)
C3 0.0736(18) 0.093(2) 0.0800(19) 0.0274(16) 0.0336(16) 0.0295(17)
C4 0.0781(19) 0.109(3) 0.0582(15) 0.0156(18) 0.0277(15) 0.0150(17)
C5 0.0753(18) 0.0787(19) 0.0593(15) 0.0157(15) 0.0303(14) -0.0017(14)
C6 0.0508(13) 0.0525(15) 0.0597(14) 0.0049(11) 0.0259(11) 0.0005(11)
C7 0.0805(18) 0.0576(17) 0.0913(19) 0.0148(14) 0.0355(15) -0.0045(14)
C8 0.0510(13) 0.0488(14) 0.0660(15) 0.0046(11) 0.0272(12) -0.0023(11)
C9 0.0545(14) 0.0482(14) 0.0642(14) 0.0032(11) 0.0228(12) 0.0070(11)
C10 0.0610(15) 0.0572(16) 0.0604(14) 0.0056(12) 0.0246(12) 0.0001(12)
C11 0.102(2) 0.088(2) 0.0618(16) 0.0105(18) 0.0234(16) -0.0080(14)
C12 0.0706(18) 0.0555(17) 0.0766(17) 0.0064(13) 0.0274(14) 0.0124(13)
C13 0.0694(17) 0.0611(17) 0.0841(18) 0.0190(14) 0.0235(14) 0.0271(14)
C14 0.0642(16) 0.0484(15) 0.0606(14) 0.0123(12) 0.0167(12) 0.0039(11)
C15 0.0572(15) 0.0506(15) 0.0583(14) 0.0127(12) 0.0134(12) -0.0021(11)
C16 0.0697(18) 0.0649(18) 0.0825(18) 0.0135(14) 0.0307(15) 0.0043(14)
C17 0.077(2) 0.084(2) 0.101(2) 0.0089(18) 0.0449(17) -0.0033(17)
C18 0.0663(19) 0.093(3) 0.091(2) 0.0177(19) 0.0217(17) -0.0255(18)
C19 0.078(2) 0.084(2) 0.091(2) 0.0321(18) 0.0123(18) -0.0010(18)
C20 0.0750(19) 0.0688(19) 0.0775(17) 0.0197(15) 0.0167(15) 0.0082(14)
C21 0.0641(16) 0.0623(17) 0.0658(16) 0.0015(13) 0.0346(13) 0.0000(13)
C22 0.086(2) 0.073(2) 0.087(2) 0.0064(16) 0.0429(17) -0.0119(15)
C23 0.091(2) 0.100(3) 0.090(2) -0.003(2) 0.045(2) -0.030(2)
C24 0.086(2) 0.118(3) 0.0609(17) -0.009(2) 0.0319(16) -0.0170(19)
C25 0.0693(18) 0.100(2) 0.0631(16) -0.0008(16) 0.0279(14) 0.0053(16)
C26 0.0583(15) 0.0656(17) 0.0552(14) -0.0017(13) 0.0287(12) 0.0037(12)
C27 0.092(2) 0.081(2) 0.0828(18) 0.0267(17) 0.0344(16) 0.0262(16)
C28 0.0580(14) 0.0590(16) 0.0655(15) 0.0072(12) 0.0309(12) 0.0124(12)
C29 0.0636(15) 0.0546(15) 0.0568(14) 0.0074(12) 0.0303(12) 0.0070(11)
C30 0.0706(16) 0.0618(17) 0.0594(14) 0.0116(13) 0.0302(13) 0.0082(12)
C31 0.105(2) 0.096(2) 0.0651(17) 0.0278(18) 0.0304(16) 0.0164(15)
C32 0.0830(19) 0.0581(17) 0.0673(15) 0.0107(15) 0.0378(15) 0.0082(13)
C33 0.091(2) 0.0516(16) 0.0747(16) 0.0166(15) 0.0388(15) 0.0007(12)
C34 0.0803(17) 0.0479(14) 0.0583(14) 0.0184(13) 0.0299(13) 0.0065(11)
C35 0.0791(17) 0.0566(16) 0.0535(13) 0.0240(14) 0.0305(13) 0.0133(11)
C36 0.094(2) 0.0649(18) 0.0807(18) 0.0198(16) 0.0505(16) 0.0073(14)
C37 0.099(2) 0.088(2) 0.112(2) 0.0121(19) 0.066(2) 0.0089(19)
C38 0.114(3) 0.102(3) 0.103(2) 0.046(2) 0.071(2) 0.024(2)
C39 0.123(3) 0.076(2) 0.0821(19) 0.047(2) 0.053(2) 0.0120(16)
C40 0.090(2) 0.0636(18) 0.0726(17) 0.0267(15) 0.0361(16) 0.0086(13)

loop_
_atom_type_symbol
_atom_type_description
_atom_type_scat_dispersion_real
_atom_type_scat_dispersion_imag
_atom_type_scat_source
C C 0.0033 0.0016 'International Tables Vol C Tables 4.2.6.8 and 6.1.1.4'
H H 0.0000 0.0000 'International Tables Vol C Tables 4.2.6.8 and 6.1.1.4'
N N 0.0061 0.0033 'International Tables Vol C Tables 4.2.6.8 and 6.1.1.4'
O O 0.0106 0.0060 'International Tables Vol C Tables 4.2.6.8 and 6.1.1.4'

loop_
_geom_angle_atom_site_label_1
_geom_angle_atom_site_label_2
_geom_angle_atom_site_label_3
_geom_angle
C10 N1 C1 118.1(2)
C30 N2 C21 118.5(2)
N1 C1 C6 123.2(2)
N1 C1 C2 117.6(2)
C6 C1 C2 119.2(2)
C3 C2 C1 120.6(3)
C3 C2 H2 119.7
C1 C2 H2 119.7
C2 C3 C4 120.3(3)
C2 C3 H3 119.8
C4 C3 H3 119.8
C5 C4 C3 120.4(3)
C5 C4 H4 119.8
C3 C4 H4 119.8
C4 C5 C6 120.9(3)
C4 C5 H5 119.6
C6 C5 H5 119.6
C1 C6 C5 118.5(2)
C1 C6 C8 118.0(2)
C5 C6 C8 123.6(2)
C8 C7 H7A 109.5
C8 C7 H7B 109.5
H7A C7 H7B 109.5
C8 C7 H7C 109.5
H7A C7 H7C 109.5
H7B C7 H7C 109.5
C9 C8 C6 117.9(2)
C9 C8 C7 122.2(2)
C6 C8 C7 119.9(2)
C8 C9 C10 120.1(2)
C8 C9 C12 121.5(2)
C10 C9 C12 118.3(2)
N1 C10 C9 122.7(2)
N1 C10 C11 116.5(2)
C9 C10 C11 120.8(2)
C10 C11 H11A 109.5
C10 C11 H11B 109.5
H11A C11 H11B 109.5
C10 C11 H11C 109.5
H11A C11 H11C 109.5
H11B C11 H11C 109.5
O1 C12 C13 120.8(3)
O1 C12 C9 119.0(3)
C13 C12 C9 120.2(2)
C14 C13 C12 124.0(2)
C14 C13 H13 118.0
C12 C13 H13 118.0
C13 C14 C15 127.4(2)
C13 C14 H14 116.3
C15 C14 H14 116.3
C16 C15 C20 117.7(3)
C16 C15 C14 119.4(2)
C20 C15 C14 122.8(3)
C17 C16 C15 121.3(3)
C17 C16 H16 119.4
C15 C16 H16 119.4
C18 C17 C16 120.0(3)
C18 C17 H17 120.0
C16 C17 H17 120.0
C19 C18 C17 119.3(3)
C19 C18 H18 120.4
C17 C18 H18 120.4
C18 C19 C20 121.2(3)
C18 C19 H19 119.4
C20 C19 H19 119.4
C19 C20 C15 120.5(3)
C19 C20 H20 119.8
C15 C20 H20 119.8
N2 C21 C26 122.9(2)
N2 C21 C22 117.6(3)
C26 C21 C22 119.5(2)
C23 C22 C21 120.9(3)
C23 C22 H22 119.5
C21 C22 H22 119.5
C22 C23 C24 120.4(3)
C22 C23 H23 119.8
C24 C23 H23 119.8
C25 C24 C23 120.5(3)
C25 C24 H24 119.8
C23 C24 H24 119.8
C24 C25 C26 121.0(3)
C24 C25 H25 119.5
C26 C25 H25 119.5
C21 C26 C25 117.8(3)
C21 C26 C28 117.7(2)
C25 C26 C28 124.5(3)
C28 C27 H27A 109.5
C28 C27 H27B 109.5
H27A C27 H27B 109.5
C28 C27 H27C 109.5
H27A C27 H27C 109.5
H27B C27 H27C 109.5
C29 C28 C26 118.7(2)
C29 C28 C27 121.8(2)
C26 C28 C27 119.6(2)
C28 C29 C30 119.7(2)
C28 C29 C32 121.7(2)
C30 C29 C32 118.4(2)
N2 C30 C29 122.5(2)
N2 C30 C31 116.8(2)
C29 C30 C31 120.6(2)
C30 C31 H31A 109.5
C30 C31 H31B 109.5
H31A C31 H31B 109.5
C30 C31 H31C 109.5
H31A C31 H31C 109.5
H31B C31 H31C 109.5
O2 C32 C33 120.3(3)
O2 C32 C29 118.8(3)
C33 C32 C29 120.9(2)
C34 C33 C32 124.5(3)
C34 C33 H33 117.7
C32 C33 H33 117.7
C33 C34 C35 126.4(2)
C33 C34 H34 116.8
C35 C34 H34 116.8
C36 C35 C40 118.2(3)
C36 C35 C34 118.7(2)
C40 C35 C34 123.0(3)
C37 C36 C35 121.0(3)
C37 C36 H36 119.5
C35 C36 H36 119.5
C36 C37 C38 119.6(3)
C36 C37 H37 120.2
C38 C37 H37 120.2
C39 C38 C37 119.9(3)
C39 C38 H38 120.1
C37 C38 H38 120.1
C40 C39 C38 120.4(3)
C40 C39 H39 119.8
C38 C39 H39 119.8
C39 C40 C35 120.8(3)
C39 C40 H40 119.6
C35 C40 H40 119.6

loop_
_geom_bond_atom_site_label_1
_geom_bond_atom_site_label_2
_geom_bond_distance
O1 C12 1.229(3)
O2 C32 1.228(3)
N1 C10 1.315(3)
N1 C1 1.369(3)
N2 C30 1.317(3)
N2 C21 1.365(3)
C1 C6 1.408(3)
C1 C2 1.413(3)
C2 C3 1.356(4)
C2 H2 0.9300
C3 C4 1.398(4)
C3 H3 0.9300
C4 C5 1.360(4)
C4 H4 0.9300
C5 C6 1.412(3)
C5 H5 0.9300
C6 C8 1.426(3)
C7 C8 1.510(3)
C7 H7A 0.9600
C7 H7B 0.9600
C7 H7C 0.9600
C8 C9 1.374(3)
C9 C10 1.426(3)
C9 C12 1.508(3)
C10 C11 1.507(3)
C11 H11A 0.9600
C11 H11B 0.9600
C11 H11C 0.9600
C12 C13 1.461(4)
C13 C14 1.329(3)
C13 H13 0.9300
C14 C15 1.464(3)
C14 H14 0.9300
C15 C16 1.385(3)
C15 C20 1.390(3)
C16 C17 1.384(4)
C16 H16 0.9300
C17 C18 1.374(4)
C17 H17 0.9300
C18 C19 1.362(4)
C18 H18 0.9300
C19 C20 1.379(4)
C19 H19 0.9300
C20 H20 0.9300
C21 C26 1.409(4)
C21 C22 1.413(4)
C22 C23 1.349(4)
C22 H22 0.9300
C23 C24 1.390(5)
C23 H23 0.9300
C24 C25 1.366(4)
C24 H24 0.9300
C25 C26 1.417(3)
C25 H25 0.9300
C26 C28 1.423(3)
C27 C28 1.510(4)
C27 H27A 0.9600
C27 H27B 0.9600
C27 H27C 0.9600
C28 C29 1.371(3)
C29 C30 1.426(4)
C29 C32 1.512(3)
C30 C31 1.506(3)
C31 H31A 0.9600
C31 H31B 0.9600
C31 H31C 0.9600
C32 C33 1.451(4)
C33 C34 1.318(3)
C33 H33 0.9300
C34 C35 1.476(4)
C34 H34 0.9300
C35 C36 1.384(4)
C35 C40 1.390(3)
C36 C37 1.380(4)
C36 H36 0.9300
C37 C38 1.381(4)
C37 H37 0.9300
C38 C39 1.373(4)
C38 H38 0.9300
C39 C40 1.369(4)
C39 H39 0.9300
C40 H40 0.9300

loop_
_geom_hbond_atom_site_label_D
_geom_hbond_atom_site_label_H
_geom_hbond_atom_site_label_A
_geom_hbond_site_symmetry_A
_geom_hbond_distance_DH
_geom_hbond_distance_HA
_geom_hbond_distance_DA
_geom_hbond_angle_DHA
C14 H14 N2 . 0.93 2.59 3.463(3) 156
C7 H7C Cg1 2_566 0.96 2.86 3.662(3) 142
C39 H39 Cg2 2_677 0.93 2.88 3.679(3) 145

loop_
_geom_torsion_atom_site_label_1
_geom_torsion_atom_site_label_2
_geom_torsion_atom_site_label_3
_geom_torsion_atom_site_label_4
_geom_torsion
C10 N1 C1 C6 0.1(3)
C10 N1 C1 C2 180.0(2)
N1 C1 C2 C3 -179.9(2)
C6 C1 C2 C3 -0.1(4)
C1 C2 C3 C4 1.0(4)
C2 C3 C4 C5 -1.2(4)
C3 C4 C5 C6 0.4(4)
N1 C1 C6 C5 179.2(2)
C2 C1 C6 C5 -0.6(3)
N1 C1 C6 C8 -1.1(3)
C2 C1 C6 C8 179.1(2)
C4 C5 C6 C1 0.5(4)
C4 C5 C6 C8 -179.2(2)
C1 C6 C8 C9 1.2(3)
C5 C6 C8 C9 -179.1(2)
C1 C6 C8 C7 -179.5(2)
C5 C6 C8 C7 0.1(4)
C6 C8 C9 C10 -0.5(3)
C7 C8 C9 C10 -179.7(2)
C6 C8 C9 C12 175.9(2)
C7 C8 C9 C12 -3.3(4)
C1 N1 C10 C9 0.7(4)
C1 N1 C10 C11 -179.6(2)
C8 C9 C10 N1 -0.5(4)
C12 C9 C10 N1 -177.0(2)
C8 C9 C10 C11 179.8(2)
C12 C9 C10 C11 3.4(4)
C8 C9 C12 O1 -103.9(3)
C10 C9 C12 O1 72.5(3)
C8 C9 C12 C13 75.3(3)
C10 C9 C12 C13 -108.3(3)
O1 C12 C13 C14 -171.9(3)
C9 C12 C13 C14 8.9(4)
C12 C13 C14 C15 -175.9(2)
C13 C14 C15 C16 -179.9(2)
C13 C14 C15 C20 3.5(4)
C20 C15 C16 C17 0.7(4)
C14 C15 C16 C17 -176.0(2)
C15 C16 C17 C18 -0.6(4)
C16 C17 C18 C19 0.3(4)
C17 C18 C19 C20 -0.1(4)
C18 C19 C20 C15 0.2(4)
C16 C15 C20 C19 -0.5(4)
C14 C15 C20 C19 176.2(2)
C30 N2 C21 C26 -1.0(4)
C30 N2 C21 C22 178.6(2)
N2 C21 C22 C23 -179.1(2)
C26 C21 C22 C23 0.6(4)
C21 C22 C23 C24 -0.3(5)
C22 C23 C24 C25 0.1(5)
C23 C24 C25 C26 -0.2(4)
N2 C21 C26 C25 179.0(2)
C22 C21 C26 C25 -0.6(4)
N2 C21 C26 C28 0.1(4)
C22 C21 C26 C28 -179.5(2)
C24 C25 C26 C21 0.5(4)
C24 C25 C26 C28 179.2(2)
C21 C26 C28 C29 0.9(3)
C25 C26 C28 C29 -177.9(2)
C21 C26 C28 C27 -179.4(2)
C25 C26 C28 C27 1.8(4)
C26 C28 C29 C30 -1.0(3)
C27 C28 C29 C30 179.3(2)
C26 C28 C29 C32 173.4(2)
C27 C28 C29 C32 -6.3(4)
C21 N2 C30 C29 0.9(4)
C21 N2 C30 C31 179.8(2)
C28 C29 C30 N2 0.1(4)
C32 C29 C30 N2 -174.5(2)
C28 C29 C30 C31 -178.8(2)
C32 C29 C30 C31 6.6(4)
C28 C29 C32 O2 -97.8(3)
C30 C29 C32 O2 76.7(3)
C28 C29 C32 C33 82.5(3)
C30 C29 C32 C33 -103.1(3)
O2 C32 C33 C34 -169.0(3)
C29 C32 C33 C34 10.8(4)
C32 C33 C34 C35 178.7(2)
C33 C34 C35 C36 176.9(2)
C33 C34 C35 C40 -3.9(4)
C40 C35 C36 C37 2.2(4)
C34 C35 C36 C37 -178.6(2)
C35 C36 C37 C38 -2.1(5)
C36 C37 C38 C39 0.7(5)
C37 C38 C39 C40 0.4(5)
C38 C39 C40 C35 -0.3(4)
C36 C35 C40 C39 -1.0(4)
C34 C35 C40 C39 179.8(2)

loop_
_cod_related_entry_id
_cod_related_entry_database
_cod_related_entry_code
1 ChemSpider 30658346
